data_7214150
loop_
_publ_author_name
'Wang, Hai-Ning'
'Shan, Guo-Gang'
'Li, Hai-Bin'
'Wang, Xin-Long'
'Cao, Hong-Tao'
'Su, Zhong-Min'

_publ_section_title
;
 A series of coordination compounds containing rigid multi-pyridine based
 ligands: syntheses, structures and properties
;
_journal_issue 13
_journal_name_full CrystEngComm
_journal_page_first 2754
_journal_paper_doi 10.1039/c3ce41841c
_journal_volume 16
_journal_year 2014
_chemical_formula_moiety 'C40 H40 Cd N10 O7'
_chemical_formula_sum 'C40 H40 Cd N10 O7'
_chemical_formula_weight 885.22
_chemical_name_systematic
;
 ?
;
_space_group_IT_number 2
_symmetry_cell_setting triclinic
_symmetry_space_group_name_Hall '-P 1'
_symmetry_space_group_name_H-M 'P -1'
_atom_sites_solution_hydrogens geom
_atom_sites_solution_primary direct
_atom_sites_solution_secondary difmap
_audit_creation_method SHELXL-97
_cell_angle_alpha 74.140(4)
_cell_angle_beta 84.051(4)
_cell_angle_gamma 77.807(3)
_cell_formula_units_Z 2
_cell_length_a 10.395(3)
_cell_length_b 11.295(4)
_cell_length_c 17.949(2)
_cell_measurement_reflns_used 6920
_cell_measurement_temperature 293(2)
_cell_measurement_theta_max 20.94
_cell_measurement_theta_min 1.18
_cell_volume 1979.1(9)
_computing_cell_refinement 'SMART (Bruker, 1997)'
_computing_data_collection 'SMART (Bruker, 1997)'
_computing_data_reduction SAINT
_computing_molecular_graphics 'SHELXTL-PLUS (Sheldrick, 1990)'
_computing_publication_material SHELXL-97
_computing_structure_refinement 'SHELXL-97 (Sheldrick, 1997)'
_computing_structure_solution 'SHELXS-97(Sheldrick, 1997)'
_diffrn_ambient_temperature 293(2)
_diffrn_measured_fraction_theta_full 0.996
_diffrn_measured_fraction_theta_max 0.996
_diffrn_measurement_device_type 'Bruker APEX CCD area-detector'
_diffrn_measurement_method '\w scans'
_diffrn_radiation_monochromator graphite
_diffrn_radiation_source 'fine-focus sealed tube'
_diffrn_radiation_type MoK\a
_diffrn_radiation_wavelength 0.71069
_diffrn_reflns_av_R_equivalents 0.0998
_diffrn_reflns_av_sigmaI/netI 0.1665
_diffrn_reflns_limit_h_max 7
_diffrn_reflns_limit_h_min -10
_diffrn_reflns_limit_k_max 11
_diffrn_reflns_limit_k_min -10
_diffrn_reflns_limit_l_max 18
_diffrn_reflns_limit_l_min -18
_diffrn_reflns_number 6920
_diffrn_reflns_theta_full 20.94
_diffrn_reflns_theta_max 20.94
_diffrn_reflns_theta_min 1.18
_exptl_absorpt_coefficient_mu 0.615
_exptl_absorpt_correction_T_max 0.9026
_exptl_absorpt_correction_T_min 0.8817
_exptl_absorpt_correction_type multi-scan
_exptl_absorpt_process_details 'SADABS(Sheldrick, 1996)'
_exptl_crystal_colour light-yellow
_exptl_crystal_density_diffrn 1.485
_exptl_crystal_density_method 'not measured'
_exptl_crystal_description block
_exptl_crystal_F_000 908
_exptl_crystal_size_max 0.21
_exptl_crystal_size_mid 0.19
_exptl_crystal_size_min 0.17
_refine_diff_density_max 0.531
_refine_diff_density_min -0.507
_refine_diff_density_rms 0.087
_refine_ls_extinction_method none
_refine_ls_goodness_of_fit_ref 0.853
_refine_ls_hydrogen_treatment mixed
_refine_ls_matrix_type full
_refine_ls_number_parameters 522
_refine_ls_number_reflns 4197
_refine_ls_number_restraints 24
_refine_ls_restrained_S_all 0.857
_refine_ls_R_factor_all 0.0996
_refine_ls_R_factor_gt 0.0501
_refine_ls_shift/su_max 0.000
_refine_ls_shift/su_mean 0.000
_refine_ls_structure_factor_coef Fsqd
_refine_ls_weighting_details 'calc w=1/[\s^2^(Fo^2^)+(0.0220P)^2^+0.0000P] where P=(Fo^2^+2Fc^2^)/3'
_refine_ls_weighting_scheme calc
_refine_ls_wR_factor_gt 0.0971
_refine_ls_wR_factor_ref 0.1099
_reflns_number_gt 2430
_reflns_number_total 4197
_reflns_threshold_expression >2\s(I)
_cod_data_source_file c3ce41841c.txt
_cod_data_source_block 5
_cod_depositor_comments
;
The following automatic conversions were performed:

'_symmetry_cell_setting' value 'Triclinic' changed to 'triclinic'
according to
/usr/data/users/saulius/crontab/automatic-downloads/current/RSC/lib/dictionaries/cif_core.dic
dictionary named 'cif_core.dic' version 2.4.2 from 2011-04-26.

Automatic conversion script
Id: cif_fix_values 2281 2013-09-26 08:29:07Z andrius 
;
_cod_original_cell_volume 1979.1(10)
_cod_original_sg_symbol_H-M 'P-1   '
_cod_database_code 7214150

loop_
_symmetry_equiv_pos_as_xyz
'x, y, z'
'-x, -y, -z'

loop_
_atom_site_label
_atom_site_type_symbol
_atom_site_fract_x
_atom_site_fract_y
_atom_site_fract_z
_atom_site_U_iso_or_equiv
_atom_site_adp_type
_atom_site_occupancy
_atom_site_symmetry_multiplicity
_atom_site_calc_flag
_atom_site_refinement_flags
_atom_site_disorder_assembly
_atom_site_disorder_group
C1 C -0.2038(9) 0.8856(8) 0.1532(5) 0.035(2) Uani 1 1 d . . .
H1 H -0.1718 0.7999 0.1622 0.042 Uiso 1 1 calc R . .
C2 C -0.1214(8) 0.9688(9) 0.1152(4) 0.033(3) Uani 1 1 d . . .
H2 H -0.0344 0.9380 0.1019 0.040 Uiso 1 1 calc R . .
C3 C -0.3695(8) 1.0484(9) 0.1606(5) 0.042(3) Uani 1 1 d . . .
H3 H -0.4555 1.0777 0.1766 0.050 Uiso 1 1 calc R . .
C4 C -0.2960(9) 1.1360(8) 0.1217(5) 0.040(3) Uani 1 1 d . . .
H4 H -0.3322 1.2211 0.1119 0.048 Uiso 1 1 calc R . .
C5 C -0.1687(9) 1.0967(9) 0.0974(5) 0.033(3) Uani 1 1 d . . .
C6 C -0.0921(9) 1.1878(9) 0.0498(5) 0.036(3) Uani 1 1 d . . .
C7 C 0.0417(9) 1.1831(8) 0.0413(5) 0.031(2) Uani 1 1 d . . .
C8 C -0.0635(10) 1.3480(9) -0.0395(5) 0.038(3) Uani 1 1 d . . .
C9 C -0.2195(10) 1.5137(9) -0.1183(5) 0.053(3) Uani 1 1 d . . .
H9 H -0.2852 1.4702 -0.0935 0.064 Uiso 1 1 calc R . .
C10 C -0.2518(10) 1.6264(10) -0.1742(6) 0.060(3) Uani 1 1 d . . .
H10 H -0.3400 1.6569 -0.1850 0.072 Uiso 1 1 calc R . .
C11 C 0.0002(10) 1.5337(9) -0.1379(5) 0.055(3) Uani 1 1 d . . .
H11 H 0.0885 1.5058 -0.1267 0.066 Uiso 1 1 calc R . .
C12 C -0.0407(12) 1.6449(9) -0.1940(5) 0.059(3) Uani 1 1 d . . .
H12 H 0.0237 1.6890 -0.2202 0.071 Uiso 1 1 calc R . .
C13 C 0.1524(9) 1.0953(8) 0.0831(5) 0.030(2) Uani 1 1 d . . .
C14 C 0.1365(8) 1.0480(8) 0.1619(5) 0.033(3) Uani 1 1 d . . .
H14 H 0.0579 1.0722 0.1885 0.040 Uiso 1 1 calc R . .
C15 C 0.2406(10) 0.9630(9) 0.2012(5) 0.038(3) Uani 1 1 d . . .
H15 H 0.2289 0.9293 0.2543 0.046 Uiso 1 1 calc R . .
C16 C 0.2717(9) 1.0611(9) 0.0479(5) 0.044(3) Uani 1 1 d . . .
H16 H 0.2874 1.0963 -0.0047 0.053 Uiso 1 1 calc R . .
C17 C 0.3686(9) 0.9748(10) 0.0899(5) 0.057(3) Uani 1 1 d . . .
H17 H 0.4467 0.9476 0.0639 0.068 Uiso 1 1 calc R . .
C20 C 0.7934(9) 0.6808(9) 0.3291(5) 0.040(3) Uani 1 1 d . . .
H20 H 0.7844 0.7663 0.3242 0.048 Uiso 1 1 calc R . .
C21 C 0.8992(8) 0.6003(9) 0.3669(5) 0.034(2) Uani 1 1 d . . .
H21 H 0.9630 0.6310 0.3848 0.040 Uiso 1 1 calc R . .
C22 C 0.9092(8) 0.4714(9) 0.3779(5) 0.032(2) Uani 1 1 d . . .
C23 C 0.8144(9) 0.4345(9) 0.3471(5) 0.043(3) Uani 1 1 d . . .
H23 H 0.8179 0.3497 0.3521 0.052 Uiso 1 1 calc R . .
C24 C 0.7148(8) 0.5213(9) 0.3090(5) 0.045(3) Uani 1 1 d . . .
H24 H 0.6517 0.4930 0.2889 0.054 Uiso 1 1 calc R . .
C25 C 1.0152(8) 0.3805(8) 0.4239(5) 0.033(3) Uani 1 1 d . . .
C26 C 1.1432(9) 0.3856(9) 0.4283(5) 0.033(3) Uani 1 1 d . . .
C27 C 1.0976(9) 0.2126(8) 0.5079(5) 0.031(3) Uani 1 1 d . . .
C28 C 1.2261(8) 0.4802(9) 0.3877(5) 0.033(3) Uani 1 1 d . . .
C29 C 1.2109(8) 0.5397(8) 0.3099(5) 0.038(3) Uani 1 1 d . . .
H29 H 1.1479 0.5237 0.2828 0.046 Uiso 1 1 calc R . .
C30 C 1.2910(9) 0.6231(8) 0.2738(5) 0.041(3) Uani 1 1 d . . .
H30 H 1.2811 0.6614 0.2213 0.049 Uiso 1 1 calc R . .
C31 C 1.3918(8) 0.5969(9) 0.3827(5) 0.043(3) Uani 1 1 d . . .
H31 H 1.4534 0.6171 0.4089 0.052 Uiso 1 1 calc R . .
C32 C 1.3183(9) 0.5111(9) 0.4241(5) 0.043(3) Uani 1 1 d . . .
H32 H 1.3311 0.4742 0.4766 0.051 Uiso 1 1 calc R . .
C33 C 1.1077(9) 0.0982(8) 0.5686(5) 0.029(2) Uani 1 1 d . . .
C34 C 1.2183(9) 0.0430(9) 0.6103(5) 0.044(3) Uani 1 1 d . . .
H34 H 1.2940 0.0775 0.5984 0.053 Uiso 1 1 calc R . .
C35 C 1.2165(10) -0.0625(10) 0.6691(5) 0.052(3) Uani 1 1 d . . .
H35 H 1.2923 -0.0954 0.6969 0.063 Uiso 1 1 calc R . .
C36 C 1.0137(11) -0.0722(10) 0.6494(6) 0.058(3) Uani 1 1 d . . .
H36 H 0.9423 -0.1129 0.6612 0.070 Uiso 1 1 calc R . .
C37 C 1.0016(9) 0.0381(9) 0.5890(5) 0.043(3) Uani 1 1 d . . .
H37 H 0.9236 0.0702 0.5633 0.051 Uiso 1 1 calc R . .
C38 C 0.4752(10) 0.7892(10) 0.5289(7) 0.057(3) Uani 1 1 d . . .
C39 C 0.3317(9) 0.8190(10) 0.5091(6) 0.083(4) Uani 1 1 d U . .
H39A H 0.3261 0.8278 0.4548 0.124 Uiso 1 1 calc R . .
H39B H 0.2892 0.8959 0.5215 0.124 Uiso 1 1 calc R . .
H39C H 0.2889 0.7522 0.5385 0.124 Uiso 1 1 calc R . .
C40 C -0.0924(9) 1.4675(9) -0.1000(5) 0.036(3) Uani 1 1 d . . .
N1 N 0.7027(7) 0.6411(7) 0.2992(4) 0.038(2) Uani 1 1 d . . .
N2 N 1.1938(6) 0.2794(6) 0.4839(4) 0.030(2) Uani 1 1 d . . .
H2A H 1.2724 0.2596 0.5002 0.037 Uiso 1 1 calc R . .
N3 N 0.9856(7) 0.2725(7) 0.4723(4) 0.036(2) Uani 1 1 d . . .
N4 N 1.3809(7) 0.6524(7) 0.3084(4) 0.040(2) Uani 1 1 d . . .
N5 N 1.1181(9) -0.1221(8) 0.6902(4) 0.054(3) Uani 1 1 d . . .
N6 N 0.3558(7) 0.9278(7) 0.1663(4) 0.041(2) Uani 1 1 d . . .
N7 N 0.0588(7) 1.2863(7) -0.0172(4) 0.035(2) Uani 1 1 d . . .
H7 H 0.1325 1.3079 -0.0360 0.042 Uiso 1 1 calc R . .
N8 N -0.1568(7) 1.2921(7) 0.0000(4) 0.036(2) Uani 1 1 d . . .
N9 N -0.1644(10) 1.6923(8) -0.2127(4) 0.058(3) Uani 1 1 d . . .
N10 N -0.3280(7) 0.9264(8) 0.1770(4) 0.038(2) Uani 1 1 d . . .
O1W O 0.4864(5) 0.8860(6) 0.3298(3) 0.056(2) Uani 1 1 d . . .
H1A H 0.5652 0.9195 0.3348 0.067 Uiso 1 1 d R . .
H1B H 0.4106 0.9564 0.3155 0.067 Uiso 1 1 d R . .
O3 O 0.5044(7) 0.7735(8) 0.5980(4) 0.087(3) Uani 1 1 d U . .
O4 O 0.5575(6) 0.7802(6) 0.4719(4) 0.054(2) Uani 1 1 d . . .
Cd1 Cd 0.52978(7) 0.78041(7) 0.23393(4) 0.0365(3) Uani 1 1 d . . .
O2W O 0.6565(8) 0.8762(6) 0.6732(4) 0.095(3) Uani 1 1 d . . .
O3W O 0.5566(12) 0.3397(12) 0.2438(6) 0.205(5) Uani 1 1 d U . .
O1 O 0.5190(6) 0.6676(7) 0.1501(4) 0.069(2) Uani 1 1 d U A .
O2 O 0.7104(7) 0.6830(6) 0.0983(3) 0.063(2) Uani 1 1 d . A .
C18 C 0.6109(11) 0.6438(11) 0.1027(6) 0.057(3) Uani 1 1 d . . .
C19A C 0.6045(16) 0.5460(17) 0.0596(10) 0.078(6) Uiso 0.70 1 d P A 1
C19B C 0.565(3) 0.620(3) 0.0280(17) 0.039(9) Uiso 0.30 1 d P A 2

loop_
_atom_site_aniso_label
_atom_site_aniso_U_11
_atom_site_aniso_U_22
_atom_site_aniso_U_33
_atom_site_aniso_U_23
_atom_site_aniso_U_13
_atom_site_aniso_U_12
C1 0.036(7) 0.017(6) 0.049(6) 0.000(5) -0.002(5) -0.008(5)
C2 0.018(6) 0.047(8) 0.029(6) 0.001(5) -0.005(4) -0.009(5)
C3 0.027(6) 0.039(8) 0.047(7) 0.001(6) 0.000(5) 0.004(5)
C4 0.034(7) 0.027(7) 0.043(6) 0.013(5) 0.008(5) -0.004(5)
C5 0.023(6) 0.036(8) 0.030(6) 0.006(5) -0.004(5) 0.000(5)
C6 0.033(7) 0.035(7) 0.036(6) 0.007(6) -0.003(5) -0.017(6)
C7 0.026(7) 0.035(7) 0.024(6) 0.008(5) 0.001(5) -0.008(5)
C8 0.035(7) 0.041(8) 0.038(6) -0.002(6) -0.003(5) -0.015(6)
C9 0.050(8) 0.040(8) 0.050(7) 0.017(6) -0.005(6) 0.000(6)
C10 0.047(8) 0.059(9) 0.064(8) -0.001(7) -0.010(6) -0.004(7)
C11 0.050(7) 0.041(8) 0.057(7) 0.014(6) -0.004(6) -0.008(6)
C12 0.083(10) 0.032(8) 0.052(8) 0.011(6) 0.013(7) -0.027(7)
C13 0.028(7) 0.034(7) 0.027(6) 0.004(5) -0.007(5) -0.014(5)
C14 0.015(6) 0.036(7) 0.037(6) 0.004(5) -0.007(5) 0.006(5)
C15 0.043(7) 0.041(7) 0.032(6) -0.008(5) 0.006(6) -0.018(6)
C16 0.035(7) 0.057(8) 0.030(6) 0.009(6) -0.005(6) -0.014(6)
C17 0.037(7) 0.080(9) 0.035(7) 0.014(6) -0.004(5) -0.008(6)
C20 0.035(7) 0.037(7) 0.047(6) -0.004(5) -0.006(5) -0.014(6)
C21 0.017(6) 0.039(7) 0.044(6) -0.005(5) -0.016(5) -0.003(5)
C22 0.025(6) 0.034(7) 0.031(6) 0.002(5) 0.005(5) -0.009(5)
C23 0.035(7) 0.031(7) 0.063(7) -0.003(6) -0.015(6) -0.013(6)
C24 0.030(7) 0.030(7) 0.072(8) 0.004(6) -0.034(5) -0.007(5)
C25 0.019(6) 0.032(7) 0.046(6) 0.001(5) -0.007(5) -0.014(5)
C26 0.027(6) 0.044(8) 0.028(6) -0.002(5) -0.010(5) -0.010(5)
C27 0.025(6) 0.027(7) 0.040(6) 0.006(5) -0.009(5) -0.019(5)
C28 0.021(6) 0.038(7) 0.044(7) -0.013(6) -0.001(5) -0.013(5)
C29 0.040(6) 0.053(8) 0.023(6) -0.002(5) -0.004(5) -0.018(6)
C30 0.041(7) 0.047(7) 0.034(6) 0.006(5) -0.010(5) -0.025(6)
C31 0.031(6) 0.049(7) 0.050(7) 0.000(6) -0.012(5) -0.020(5)
C32 0.046(7) 0.054(8) 0.024(6) 0.006(5) -0.006(5) -0.020(6)
C33 0.029(6) 0.023(6) 0.030(6) 0.009(5) -0.004(5) -0.012(5)
C34 0.042(7) 0.042(8) 0.039(6) 0.008(6) -0.007(5) -0.011(6)
C35 0.044(8) 0.056(9) 0.044(7) 0.003(6) -0.012(5) 0.004(6)
C36 0.069(9) 0.049(8) 0.054(7) 0.007(6) 0.003(6) -0.036(7)
C37 0.041(7) 0.033(7) 0.044(7) 0.004(6) -0.002(5) -0.003(5)
C38 0.042(8) 0.049(8) 0.076(10) -0.008(7) -0.008(7) -0.011(6)
C39 0.056(7) 0.101(8) 0.089(7) -0.027(6) -0.010(6) -0.006(6)
C40 0.032(7) 0.030(7) 0.033(6) 0.011(5) -0.004(5) -0.001(5)
N1 0.040(6) 0.021(6) 0.050(5) 0.003(4) -0.018(4) -0.004(4)
N2 0.015(4) 0.029(5) 0.042(5) 0.005(4) -0.013(4) -0.005(4)
N3 0.027(5) 0.036(6) 0.040(5) 0.004(4) -0.008(4) -0.012(4)
N4 0.039(6) 0.040(6) 0.033(5) 0.018(4) -0.019(4) -0.013(4)
N5 0.061(7) 0.039(6) 0.051(6) 0.015(5) -0.020(5) -0.012(5)
N6 0.034(6) 0.049(6) 0.033(5) 0.003(5) -0.012(4) -0.004(4)
N7 0.029(5) 0.033(6) 0.036(5) 0.006(4) -0.005(4) -0.012(4)
N8 0.028(5) 0.036(6) 0.031(5) 0.018(4) -0.001(4) -0.013(4)
N9 0.059(7) 0.045(7) 0.059(6) 0.000(5) -0.014(5) 0.007(6)
N10 0.028(5) 0.034(6) 0.044(5) 0.002(5) 0.000(4) -0.008(4)
O1W 0.037(4) 0.058(5) 0.064(5) 0.005(4) -0.022(3) -0.005(4)
O3 0.077(5) 0.113(6) 0.067(5) -0.018(5) -0.018(4) -0.008(4)
O4 0.022(4) 0.067(5) 0.056(5) 0.007(4) -0.007(3) -0.003(4)
Cd1 0.0266(4) 0.0359(5) 0.0385(5) 0.0098(4) -0.0085(3) -0.0096(3)
O2W 0.131(7) 0.039(5) 0.111(6) -0.016(5) -0.050(5) 0.013(5)
O3W 0.221(9) 0.203(9) 0.206(8) -0.061(7) -0.019(7) -0.057(7)
O1 0.044(4) 0.104(6) 0.072(5) -0.045(4) 0.007(4) -0.015(4)
O2 0.060(5) 0.079(6) 0.059(5) -0.010(4) 0.004(4) -0.048(5)
C18 0.038(8) 0.087(10) 0.056(8) -0.030(7) 0.005(6) -0.021(7)

loop_
_atom_type_symbol
_atom_type_description
_atom_type_scat_dispersion_real
_atom_type_scat_dispersion_imag
_atom_type_scat_source
C C 0.0033 0.0016 'International Tables Vol C Tables 4.2.6.8 and 6.1.1.4'
H H 0.0000 0.0000 'International Tables Vol C Tables 4.2.6.8 and 6.1.1.4'
N N 0.0061 0.0033 'International Tables Vol C Tables 4.2.6.8 and 6.1.1.4'
O O 0.0106 0.0060 'International Tables Vol C Tables 4.2.6.8 and 6.1.1.4'
Cd Cd -0.8075 1.2024 'International Tables Vol C Tables 4.2.6.8 and 6.1.1.4'

loop_
_geom_angle_atom_site_label_1
_geom_angle_atom_site_label_2
_geom_angle_atom_site_label_3
_geom_angle
_geom_angle_site_symmetry_1
_geom_angle_site_symmetry_3
N10 C1 C2 121.7(9) . .
C5 C2 C1 120.3(8) . .
N10 C3 C4 125.2(9) . .
C5 C4 C3 119.2(9) . .
C4 C5 C2 116.9(8) . .
C4 C5 C6 120.2(9) . .
C2 C5 C6 122.7(9) . .
N8 C6 C7 110.8(7) . .
N8 C6 C5 118.5(8) . .
C7 C6 C5 130.5(9) . .
N7 C7 C6 105.3(7) . .
N7 C7 C13 122.5(8) . .
C6 C7 C13 132.1(8) . .
N8 C8 N7 112.8(8) . .
N8 C8 C40 122.2(9) . .
N7 C8 C40 125.0(8) . .
C40 C9 C10 119.9(9) . .
N9 C10 C9 123.7(10) . .
C40 C11 C12 118.2(9) . .
N9 C12 C11 124.9(9) . .
C16 C13 C14 118.1(8) . .
C16 C13 C7 123.2(8) . .
C14 C13 C7 118.6(8) . .
C13 C14 C15 118.6(8) . .
N6 C15 C14 123.0(8) . .
C13 C16 C17 120.0(8) . .
N6 C17 C16 122.9(9) . .
N1 C20 C21 122.6(9) . .
C20 C21 C22 118.7(8) . .
C23 C22 C21 116.9(8) . .
C23 C22 C25 122.4(9) . .
C21 C22 C25 120.7(8) . .
C24 C23 C22 120.2(9) . .
N1 C24 C23 123.9(9) . .
C26 C25 N3 110.7(8) . .
C26 C25 C22 130.7(8) . .
N3 C25 C22 118.6(8) . .
C25 C26 N2 105.8(7) . .
C25 C26 C28 132.8(9) . .
N2 C26 C28 121.4(8) . .
N2 C27 N3 111.0(8) . .
N2 C27 C33 125.1(8) . .
N3 C27 C33 123.7(8) . .
C32 C28 C29 117.3(8) . .
C32 C28 C26 122.8(8) . .
C29 C28 C26 119.8(8) . .
C30 C29 C28 118.5(8) . .
N4 C30 C29 124.4(8) . .
N4 C31 C32 124.2(8) . .
C28 C32 C31 119.4(8) . .
C34 C33 C37 116.0(8) . .
C34 C33 C27 123.9(8) . .
C37 C33 C27 120.1(8) . .
C35 C34 C33 119.6(9) . .
N5 C35 C34 126.1(9) . .
N5 C36 C37 124.8(9) . .
C33 C37 C36 118.8(9) . .
O3 C38 O4 125.5(10) . .
O3 C38 C39 119.6(11) . .
O4 C38 C39 114.8(10) . .
C11 C40 C9 118.1(9) . .
C11 C40 C8 124.2(9) . .
C9 C40 C8 117.7(8) . .
C24 N1 C20 117.6(8) . .
C24 N1 Cd1 121.2(6) . .
C20 N1 Cd1 121.3(6) . .
C27 N2 C26 107.3(7) . .
C27 N3 C25 105.0(7) . .
C31 N4 C30 116.1(7) . .
C31 N4 Cd1 123.3(6) . 1_655
C30 N4 Cd1 120.1(6) . 1_655
C36 N5 C35 114.7(9) . .
C15 N6 C17 117.2(8) . .
C15 N6 Cd1 122.4(6) . .
C17 N6 Cd1 120.3(7) . .
C8 N7 C7 106.4(7) . .
C8 N8 C6 104.8(7) . .
C10 N9 C12 115.3(9) . .
C3 N10 C1 116.6(7) . .
C3 N10 Cd1 122.7(6) . 1_455
C1 N10 Cd1 120.4(6) . 1_455
O1 Cd1 N1 95.1(3) . .
O1 Cd1 O1W 165.0(2) . .
N1 Cd1 O1W 91.7(2) . .
O1 Cd1 N6 85.8(3) . .
N1 Cd1 N6 178.4(3) . .
O1W Cd1 N6 87.7(2) . .
O1 Cd1 N4 81.3(3) . 1_455
N1 Cd1 N4 89.5(3) . 1_455
O1W Cd1 N4 85.4(2) . 1_455
N6 Cd1 N4 91.9(3) . 1_455
O1 Cd1 N10 108.5(3) . 1_655
N1 Cd1 N10 90.4(3) . 1_655
O1W Cd1 N10 84.7(2) . 1_655
N6 Cd1 N10 88.0(3) . 1_655
N4 Cd1 N10 170.1(3) 1_455 1_655
C18 O1 Cd1 123.2(7) . .
O2 C18 O1 121.1(11) . .
O2 C18 C19A 119.4(11) . .
O1 C18 C19A 118.8(11) . .
O2 C18 C19B 118.6(13) . .
O1 C18 C19B 114.2(14) . .
C19A C18 C19B 34.2(12) . .

loop_
_geom_bond_atom_site_label_1
_geom_bond_atom_site_label_2
_geom_bond_distance
_geom_bond_site_symmetry_2
C1 N10 1.343(10) .
C1 C2 1.396(10) .
C2 C5 1.382(11) .
C3 N10 1.314(10) .
C3 C4 1.372(10) .
C4 C5 1.370(11) .
C5 C6 1.466(11) .
C6 N8 1.361(10) .
C6 C7 1.375(10) .
C7 N7 1.368(9) .
C7 C13 1.469(11) .
C8 N8 1.308(9) .
C8 N7 1.357(10) .
C8 C40 1.479(11) .
C9 C40 1.353(11) .
C9 C10 1.389(12) .
C10 N9 1.316(11) .
C11 C40 1.356(11) .
C11 C12 1.394(12) .
C12 N9 1.324(11) .
C13 C16 1.362(11) .
C13 C14 1.376(10) .
C14 C15 1.393(11) .
C15 N6 1.328(10) .
C16 C17 1.368(11) .
C17 N6 1.333(9) .
C20 N1 1.339(10) .
C20 C21 1.376(10) .
C21 C22 1.397(11) .
C22 C23 1.365(11) .
C22 C25 1.483(11) .
C23 C24 1.361(11) .
C24 N1 1.296(10) .
C25 C26 1.355(10) .
C25 N3 1.364(9) .
C26 N2 1.378(10) .
C26 C28 1.499(11) .
C27 N2 1.344(9) .
C27 N3 1.344(9) .
C27 C33 1.438(10) .
C28 C32 1.365(11) .
C28 C29 1.383(10) .
C29 C30 1.374(10) .
C30 N4 1.316(9) .
C31 N4 1.315(9) .
C31 C32 1.370(10) .
C33 C34 1.376(11) .
C33 C37 1.381(10) .
C34 C35 1.361(11) .
C35 N5 1.309(10) .
C36 N5 1.309(11) .
C36 C37 1.402(11) .
C38 O3 1.264(11) .
C38 O4 1.275(11) .
C38 C39 1.515(12) .
N1 Cd1 2.305(7) .
N4 Cd1 2.394(7) 1_655
N6 Cd1 2.365(7) .
N10 Cd1 2.396(7) 1_455
O1W Cd1 2.307(6) .
Cd1 O1 2.246(7) .
Cd1 N4 2.394(7) 1_455
Cd1 N10 2.396(7) 1_655
O1 C18 1.248(11) .
O2 C18 1.196(10) .
C18 C19A 1.526(19) .
C18 C19B 1.57(3) .

loop_
_geom_torsion_atom_site_label_1
_geom_torsion_atom_site_label_2
_geom_torsion_atom_site_label_3
_geom_torsion_atom_site_label_4
_geom_torsion
_geom_torsion_site_symmetry_1
_geom_torsion_site_symmetry_4
N10 C1 C2 C5 -3.5(13) . .
N10 C3 C4 C5 -0.3(14) . .
C3 C4 C5 C2 -1.0(13) . .
C3 C4 C5 C6 174.5(8) . .
C1 C2 C5 C4 2.8(12) . .
C1 C2 C5 C6 -172.6(8) . .
C4 C5 C6 N8 -31.9(13) . .
C2 C5 C6 N8 143.4(9) . .
C4 C5 C6 C7 153.9(10) . .
C2 C5 C6 C7 -30.8(15) . .
N8 C6 C7 N7 -1.7(11) . .
C5 C6 C7 N7 172.9(9) . .
N8 C6 C7 C13 176.4(10) . .
C5 C6 C7 C13 -9.0(18) . .
C40 C9 C10 N9 1.2(17) . .
C40 C11 C12 N9 1.0(16) . .
N7 C7 C13 C16 -38.1(14) . .
C6 C7 C13 C16 144.0(11) . .
N7 C7 C13 C14 139.9(9) . .
C6 C7 C13 C14 -38.0(15) . .
C16 C13 C14 C15 -3.1(13) . .
C7 C13 C14 C15 178.8(8) . .
C13 C14 C15 N6 1.7(14) . .
C14 C13 C16 C17 4.7(14) . .
C7 C13 C16 C17 -177.3(9) . .
C13 C16 C17 N6 -5.1(16) . .
N1 C20 C21 C22 -3.2(13) . .
C20 C21 C22 C23 2.6(13) . .
C20 C21 C22 C25 -174.9(7) . .
C21 C22 C23 C24 -1.2(13) . .
C25 C22 C23 C24 176.2(8) . .
C22 C23 C24 N1 0.2(15) . .
C23 C22 C25 C26 144.5(10) . .
C21 C22 C25 C26 -38.2(15) . .
C23 C22 C25 N3 -36.9(13) . .
C21 C22 C25 N3 140.4(9) . .
N3 C25 C26 N2 -2.5(11) . .
C22 C25 C26 N2 176.1(9) . .
N3 C25 C26 C28 179.0(9) . .
C22 C25 C26 C28 -2.3(18) . .
C25 C26 C28 C32 141.4(11) . .
N2 C26 C28 C32 -36.8(14) . .
C25 C26 C28 C29 -38.9(15) . .
N2 C26 C28 C29 142.8(9) . .
C32 C28 C29 C30 1.6(14) . .
C26 C28 C29 C30 -178.0(8) . .
C28 C29 C30 N4 -1.2(15) . .
C29 C28 C32 C31 -0.8(14) . .
C26 C28 C32 C31 178.9(9) . .
N4 C31 C32 C28 -0.7(15) . .
N2 C27 C33 C34 0.3(15) . .
N3 C27 C33 C34 -173.5(9) . .
N2 C27 C33 C37 179.2(8) . .
N3 C27 C33 C37 5.5(14) . .
C37 C33 C34 C35 -1.9(14) . .
C27 C33 C34 C35 177.1(9) . .
C33 C34 C35 N5 2.0(17) . .
C34 C33 C37 C36 0.0(14) . .
C27 C33 C37 C36 -179.0(9) . .
N5 C36 C37 C33 2.0(16) . .
C12 C11 C40 C9 -0.7(15) . .
C12 C11 C40 C8 179.7(9) . .
C10 C9 C40 C11 -0.3(15) . .
C10 C9 C40 C8 179.3(9) . .
N8 C8 C40 C11 174.4(9) . .
N7 C8 C40 C11 -3.7(16) . .
N8 C8 C40 C9 -5.2(14) . .
N7 C8 C40 C9 176.7(9) . .
C23 C24 N1 C20 -0.7(15) . .
C23 C24 N1 Cd1 -179.9(7) . .
C21 C20 N1 C24 2.2(13) . .
C21 C20 N1 Cd1 -178.6(6) . .
N3 C27 N2 C26 -2.1(10) . .
C33 C27 N2 C26 -176.5(9) . .
C25 C26 N2 C27 2.8(10) . .
C28 C26 N2 C27 -178.6(8) . .
N2 C27 N3 C25 0.5(10) . .
C33 C27 N3 C25 175.1(9) . .
C26 C25 N3 C27 1.3(11) . .
C22 C25 N3 C27 -177.5(8) . .
C32 C31 N4 C30 1.2(15) . .
C32 C31 N4 Cd1 -171.4(7) . 1_655
C29 C30 N4 C31 -0.3(15) . .
C29 C30 N4 Cd1 172.6(7) . 1_655
C37 C36 N5 C35 -2.0(16) . .
C34 C35 N5 C36 0.0(16) . .
C14 C15 N6 C17 -1.9(14) . .
C14 C15 N6 Cd1 -178.8(7) . .
C16 C17 N6 C15 3.6(15) . .
C16 C17 N6 Cd1 -179.4(8) . .
N8 C8 N7 C7 -0.1(11) . .
C40 C8 N7 C7 178.1(9) . .
C6 C7 N7 C8 1.1(10) . .
C13 C7 N7 C8 -177.3(8) . .
N7 C8 N8 C6 -0.9(11) . .
C40 C8 N8 C6 -179.2(9) . .
C7 C6 N8 C8 1.6(10) . .
C5 C6 N8 C8 -173.7(8) . .
C9 C10 N9 C12 -1.0(16) . .
C11 C12 N9 C10 -0.1(16) . .
C4 C3 N10 C1 -0.3(14) . .
C4 C3 N10 Cd1 -173.7(7) . 1_455
C2 C1 N10 C3 2.1(13) . .
C2 C1 N10 Cd1 175.8(6) . 1_455
C24 N1 Cd1 O1 -34.3(8) . .
C20 N1 Cd1 O1 146.5(7) . .
C24 N1 Cd1 O1W 132.4(7) . .
C20 N1 Cd1 O1W -46.8(7) . .
C24 N1 Cd1 N6 -159(10) . .
C20 N1 Cd1 N6 21(11) . .
C24 N1 Cd1 N4 47.0(8) . 1_455
C20 N1 Cd1 N4 -132.2(7) . 1_455
C24 N1 Cd1 N10 -142.9(7) . 1_655
C20 N1 Cd1 N10 37.9(7) . 1_655
C15 N6 Cd1 O1 121.7(7) . .
C17 N6 Cd1 O1 -55.2(7) . .
C15 N6 Cd1 N1 -113(10) . .
C17 N6 Cd1 N1 70(11) . .
C15 N6 Cd1 O1W -44.8(7) . .
C17 N6 Cd1 O1W 138.3(7) . .
C15 N6 Cd1 N4 40.5(7) . 1_455
C17 N6 Cd1 N4 -136.3(7) . 1_455
C15 N6 Cd1 N10 -129.6(7) . 1_655
C17 N6 Cd1 N10 53.5(7) . 1_655
N1 Cd1 O1 C18 -62.7(9) . .
O1W Cd1 O1 C18 -179.5(8) . .
N6 Cd1 O1 C18 116.0(9) . .
N4 Cd1 O1 C18 -151.4(9) 1_455 .
N10 Cd1 O1 C18 29.5(9) 1_655 .
Cd1 O1 C18 O2 -1.7(15) . .
Cd1 O1 C18 C19A 168.2(9) . .
Cd1 O1 C18 C19B -153.7(14) . .
